data_2208169
loop_
_publ_author_name
'Wang, Dan-Dan'
'Zhu, Hong-Jun'
'Shan, Ning'
'Song, Guang-Liang'
'Wang, Jin-Tang'

_publ_section_title
;Poly[[tetra-\m~2~-aqua-diaqua-\m~2~-2,5-dibenzoylterephthalatodipotassium(I)]
 dihydrate]
;
_journal_coeditor_code SJ6185
_journal_issue 2
_journal_name_full 'Acta Crystallographica Section E'
_journal_page_first m201
_journal_page_last m203
_journal_paper_doi 10.1107/S1600536805042819
_journal_volume 62
_journal_year 2006
_chemical_formula_iupac '[K2 (C22 H12 O6) (H2 O)6], 2H2 O'
_chemical_formula_moiety 'C24 H22 O12, 2H2 O'
_chemical_formula_sum 'C22 H28 K2 O14'
_chemical_formula_weight 297.32
_chemical_name_systematic
;Poly[[tetra-\m~2~-aqua-diaqua-\m~2~-2,5-dibenzoylterephthalato
 dipotassium(I)]
dihydrate]
;
_space_group_IT_number 2
_symmetry_cell_setting triclinic
_symmetry_space_group_name_Hall '-P 1'
_symmetry_space_group_name_H-M 'P -1'
_atom_sites_solution_hydrogens geom
_atom_sites_solution_primary direct
_atom_sites_solution_secondary difmap
_audit_creation_method SHELXL-97
_cell_angle_alpha 69.441(11)
_cell_angle_beta 79.673(13)
_cell_angle_gamma 87.265(14)
_cell_formula_units_Z 1
_cell_length_a 6.153(2)
_cell_length_b 8.455(3)
_cell_length_c 13.769(4)
_cell_measurement_reflns_used 3510
_cell_measurement_temperature 180(2)
_cell_measurement_theta_max 28.115
_cell_measurement_theta_min 2.489
_cell_volume 659.7(4)
_computing_cell_refinement 'SAINT (Bruker, 2001)'
_computing_data_collection 'SMART (Bruker, 2001)'
_computing_data_reduction SAINT
_computing_molecular_graphics 'SHELXTL (Sheldrick, 2001)'
_computing_publication_material SHELXTL
_computing_structure_refinement 'SHELXL97 (Sheldrick, 1997)'
_computing_structure_solution 'SHELXS97 (Sheldrick, 1997)'
_diffrn_ambient_temperature 180(2)
_diffrn_measured_fraction_theta_full 0.992
_diffrn_measured_fraction_theta_max 0.877
_diffrn_measurement_device_type 'Bruker SMART CCD area-detector'
_diffrn_measurement_method '\f and \w'
_diffrn_radiation_monochromator graphite
_diffrn_radiation_source 'fine-focus sealed tube'
_diffrn_radiation_type MoK\a
_diffrn_radiation_wavelength 0.71073
_diffrn_reflns_av_R_equivalents 0.0314
_diffrn_reflns_av_sigmaI/netI 0.0270
_diffrn_reflns_limit_h_max 8
_diffrn_reflns_limit_h_min -8
_diffrn_reflns_limit_k_max 11
_diffrn_reflns_limit_k_min -11
_diffrn_reflns_limit_l_max 19
_diffrn_reflns_limit_l_min -19
_diffrn_reflns_number 9790
_diffrn_reflns_theta_full 25.00
_diffrn_reflns_theta_max 31.05
_diffrn_reflns_theta_min 1.60
_diffrn_standards_number 0
_exptl_absorpt_coefficient_mu 0.428
_exptl_absorpt_correction_T_max 0.9269
_exptl_absorpt_correction_T_min 0.8274
_exptl_absorpt_correction_type multi-scan
_exptl_absorpt_process_details '(SADABS; Sheldrick, 2002)'
_exptl_crystal_colour colorless
_exptl_crystal_density_diffrn 1.492
_exptl_crystal_density_method 'not measured'
_exptl_crystal_description plate
_exptl_crystal_F_000 310.0
_exptl_crystal_size_max 0.46
_exptl_crystal_size_mid 0.40
_exptl_crystal_size_min 0.18
_refine_diff_density_max 0.366
_refine_diff_density_min -0.466
_refine_ls_extinction_method none
_refine_ls_goodness_of_fit_ref 1.018
_refine_ls_hydrogen_treatment mixed
_refine_ls_matrix_type full
_refine_ls_number_parameters 205
_refine_ls_number_reflns 3699
_refine_ls_number_restraints 0
_refine_ls_restrained_S_all 1.018
_refine_ls_R_factor_all 0.0465
_refine_ls_R_factor_gt 0.0446
_refine_ls_shift/su_max 0.000
_refine_ls_shift/su_mean 0.000
_refine_ls_structure_factor_coef Fsqd
_refine_ls_weighting_details 'calc w=1/[\s^2^(Fo^2^)+(0.0578P)^2^+0.4465P] where P=(Fo^2^+2Fc^2^)/3'
_refine_ls_weighting_scheme calc
_refine_ls_wR_factor_gt 0.1171
_refine_ls_wR_factor_ref 0.1194
_reflns_number_gt 3553
_reflns_number_total 3699
_reflns_threshold_expression I>2\s(I)
_cod_data_source_file sj6185.cif
_cod_data_source_block I
_cod_depositor_comments
;
The following automatic conversions were performed:
'_symmetry_cell_setting' value 'Triclinic' changed to 'triclinic'
according to '/home/saulius/struct/CIF-dictionaries/cif_core.dic'
dictionary named 'cif_core.dic' version 2.4.1 from 2010-06-29.

Automatic conversion script
Id: cif_fix_enum 1527 2010-12-29 10:47:43Z saulius 

The following automatic conversions were performed:

'_symmetry_cell_setting' value 'Triclinic' changed to 'triclinic'
according to /home/saulius/struct/CIF-dictionaries/cif_core.dic
dictionary named 'cif_core.dic' version 2.4.1 from 2010-06-29.

Automatic conversion script
Id: cif_fix_values 1715 2011-07-08 13:25:40Z adriana 
;
_cod_database_code 2208169
_cod_database_fobs_code 2208169

loop_
_symmetry_equiv_pos_as_xyz
'x, y, z'
'-x, -y, -z'

loop_
_atom_site_label
_atom_site_fract_x
_atom_site_fract_y
_atom_site_fract_z
_atom_site_U_iso_or_equiv
_atom_site_adp_type
_atom_site_calc_flag
_atom_site_refinement_flags
_atom_site_occupancy
_atom_site_type_symbol
K1 -0.20943(6) -0.35876(5) -0.09249(3) 0.03384(12) Uani d . 1 K
O1 0.54096(19) 0.03835(14) -0.24719(8) 0.0263(2) Uani d . 1 O
O2 0.44209(19) -0.22953(14) -0.21387(8) 0.0273(2) Uani d . 1 O
O3 0.00604(18) -0.14597(14) -0.29777(9) 0.0266(2) Uani d . 1 O
O7 0.2059(2) 0.14606(16) -0.12166(10) 0.0327(3) Uani d . 1 O
O4 0.1771(2) -0.52350(17) -0.11663(10) 0.0324(3) Uani d . 1 O
H4B2 0.201(4) -0.615(4) -0.131(2) 0.050(7) Uiso d . 1 H
H4B1 0.274(4) -0.451(3) -0.160(2) 0.047(7) Uiso d . 1 H
C1 0.4886(2) -0.08000(18) -0.27434(10) 0.0209(2) Uani d . 1 C
C3 0.3440(2) -0.06656(17) -0.53632(10) 0.0201(2) Uani d . 1 C
H3A 0.2370 -0.1133 -0.5609 0.024 Uiso calc R 1 H
O5 -0.2190(2) 0.0123(2) -0.09086(10) 0.0404(3) Uani d . 1 O
H5B2 -0.287(5) 0.023(4) -0.144(3) 0.064(8) Uiso d . 1 H
H5B1 -0.104(5) 0.054(4) -0.113(2) 0.061(9) Uiso d . 1 H
C4 0.3293(2) -0.10359(16) -0.42838(10) 0.0191(2) Uani d . 1 C
C5 0.1303(2) -0.20430(17) -0.35595(10) 0.0194(2) Uani d . 1 C
C6 0.0899(2) -0.37297(17) -0.36100(11) 0.0213(3) Uani d . 1 C
O6 -0.3471(3) -0.69872(18) -0.00678(11) 0.0434(3) Uani d . 1 O
C11 -0.1242(2) -0.44311(19) -0.32867(12) 0.0260(3) Uani d . 1 C
H11A -0.2448 -0.3790 -0.3098 0.031 Uiso calc R 1 H
C7 0.2668(3) -0.46689(19) -0.39006(12) 0.0258(3) Uani d . 1 C
H7A 0.4112 -0.4181 -0.4141 0.031 Uiso calc R 1 H
C10 -0.1594(3) -0.6065(2) -0.32425(14) 0.0333(3) Uani d . 1 C
H10A -0.3046 -0.6539 -0.3034 0.040 Uiso calc R 1 H
C9 0.0185(3) -0.7012(2) -0.35041(13) 0.0328(3) Uani d . 1 C
H9A -0.0058 -0.8141 -0.3455 0.039 Uiso calc R 1 H
C8 0.2309(3) -0.6318(2) -0.38364(13) 0.0310(3) Uani d . 1 C
H8A 0.3511 -0.6967 -0.4019 0.037 Uiso calc R 1 H
C2 0.4877(2) -0.03769(16) -0.39079(10) 0.0189(2) Uani d . 1 C
H6B1 -0.338(5) -0.748(4) 0.057(3) 0.059(8) Uiso d . 1 H
H6B2 -0.297(6) -0.772(5) -0.034(3) 0.083(11) Uiso d . 1 H
H7B1 0.234(5) 0.102(4) -0.059(3) 0.060(8) Uiso d . 1 H
H7B2 0.306(5) 0.122(3) -0.160(2) 0.053(7) Uiso d . 1 H

loop_
_atom_site_aniso_label
_atom_site_aniso_U_11
_atom_site_aniso_U_22
_atom_site_aniso_U_33
_atom_site_aniso_U_12
_atom_site_aniso_U_13
_atom_site_aniso_U_23
K1 0.0368(2) 0.0338(2) 0.02366(18) 0.00491(14) -0.00168(13) -0.00347(13)
O1 0.0318(5) 0.0280(5) 0.0220(5) -0.0038(4) -0.0045(4) -0.0120(4)
O2 0.0341(6) 0.0243(5) 0.0193(5) -0.0046(4) -0.0036(4) -0.0023(4)
O3 0.0264(5) 0.0261(5) 0.0260(5) -0.0016(4) 0.0028(4) -0.0108(4)
O7 0.0349(6) 0.0365(6) 0.0265(6) 0.0036(5) -0.0041(5) -0.0121(5)
O4 0.0383(6) 0.0297(6) 0.0270(6) -0.0031(5) -0.0026(5) -0.0081(5)
C1 0.0217(6) 0.0235(6) 0.0168(5) -0.0003(5) -0.0021(4) -0.0068(5)
C3 0.0222(6) 0.0202(6) 0.0182(6) -0.0024(5) -0.0038(5) -0.0066(5)
O5 0.0361(7) 0.0581(9) 0.0240(6) -0.0095(6) -0.0066(5) -0.0087(6)
C4 0.0208(6) 0.0175(6) 0.0177(6) -0.0016(4) -0.0011(4) -0.0055(4)
C5 0.0203(6) 0.0202(6) 0.0159(5) -0.0021(5) -0.0021(4) -0.0044(4)
C6 0.0245(6) 0.0196(6) 0.0185(6) -0.0031(5) -0.0030(5) -0.0049(5)
O6 0.0621(9) 0.0354(7) 0.0279(6) 0.0006(6) 0.0016(6) -0.0098(5)
C11 0.0242(7) 0.0250(7) 0.0271(7) -0.0033(5) -0.0046(5) -0.0065(5)
C7 0.0285(7) 0.0236(7) 0.0235(6) -0.0019(5) -0.0007(5) -0.0076(5)
C10 0.0333(8) 0.0270(7) 0.0380(8) -0.0096(6) -0.0116(6) -0.0056(6)
C9 0.0480(10) 0.0210(7) 0.0314(8) -0.0043(6) -0.0131(7) -0.0081(6)
C8 0.0415(9) 0.0235(7) 0.0285(7) 0.0033(6) -0.0057(6) -0.0102(6)
C2 0.0222(6) 0.0177(6) 0.0166(5) -0.0009(4) -0.0025(4) -0.0059(4)

loop_
_atom_type_symbol
_atom_type_description
_atom_type_scat_dispersion_real
_atom_type_scat_dispersion_imag
_atom_type_scat_source
C C 0.0033 0.0016 'International Tables Vol C Tables 4.2.6.8 and 6.1.1.4'
H H 0.0000 0.0000 'International Tables Vol C Tables 4.2.6.8 and 6.1.1.4'
O O 0.0106 0.0060 'International Tables Vol C Tables 4.2.6.8 and 6.1.1.4'
K K 0.2009 0.2494 'International Tables Vol C Tables 4.2.6.8 and 6.1.1.4'

loop_
_geom_angle_atom_site_label_1
_geom_angle_atom_site_label_2
_geom_angle_atom_site_label_3
_geom_angle_site_symmetry_1
_geom_angle_site_symmetry_3
_geom_angle
_geom_angle_publ_flag
O4 K1 O4 . 2_545 84.62(4) yes
O4 K1 O6 . . 77.62(5) yes
O4 K1 O6 2_545 . 71.86(4) yes
O4 K1 O3 . . 78.31(4) yes
O4 K1 O3 2_545 . 143.29(4) yes
O6 K1 O3 . . 133.66(4) yes
O4 K1 O2 . 1_455 136.24(4) yes
O4 K1 O2 2_545 1_455 135.96(4) yes
O6 K1 O2 . 1_455 97.85(5) yes
O3 K1 O2 . 1_455 74.11(4) yes
O4 K1 O6 . 2_445 157.46(4) yes
O4 K1 O6 2_545 2_445 77.76(5) yes
O6 K1 O6 . 2_445 83.57(5) yes
O3 K1 O6 . 2_445 124.09(4) yes
O2 K1 O6 1_455 2_445 58.36(4) yes
O4 K1 O5 . . 121.85(4) yes
O4 K1 O5 2_545 . 89.35(4) yes
O6 K1 O5 . . 152.23(4) yes
O3 K1 O5 . . 73.10(4) yes
O2 K1 O5 1_455 . 81.34(4) yes
O6 K1 O5 2_445 . 72.33(4) yes
O4 K1 C11 . . 68.81(4) ?
O4 K1 C11 2_545 . 146.40(4) ?
O6 K1 C11 . . 82.32(4) ?
O3 K1 C11 . . 52.08(4) ?
O2 K1 C11 1_455 . 67.45(4) ?
O6 K1 C11 2_445 . 121.03(4) ?
O5 K1 C11 . . 121.77(4) ?
O4 K1 C1 . 1_455 132.54(4) ?
O4 K1 C1 2_545 1_455 142.13(4) ?
O6 K1 C1 . 1_455 117.17(5) ?
O3 K1 C1 . 1_455 58.67(4) ?
O2 K1 C1 1_455 1_455 19.69(3) ?
O6 K1 C1 2_445 1_455 67.63(4) ?
O5 K1 C1 . 1_455 66.32(4) ?
C11 K1 C1 . 1_455 69.18(4) ?
O4 K1 K1 . 2_545 42.42(3) ?
O4 K1 K1 2_545 2_545 42.20(3) ?
O6 K1 K1 . 2_545 69.17(4) ?
O3 K1 K1 . 2_545 113.98(4) ?
O2 K1 K1 1_455 2_545 167.00(3) ?
O6 K1 K1 2_445 2_545 118.66(4) ?
O5 K1 K1 . 2_545 110.39(3) ?
C11 K1 K1 . 2_545 108.69(3) ?
C1 K1 K1 1_455 2_545 172.31(3) ?
O4 K1 K1 . 2_445 119.44(4) ?
O4 K1 K1 2_545 2_445 69.54(3) ?
O6 K1 K1 . 2_445 42.86(4) ?
O3 K1 K1 . 2_445 146.80(3) ?
O2 K1 K1 1_455 2_445 74.37(3) ?
O6 K1 K1 2_445 2_445 40.71(3) ?
O5 K1 K1 . 2_445 111.90(3) ?
C11 K1 K1 . 2_445 105.37(3) ?
C1 K1 K1 1_455 2_445 92.25(4) ?
K1 K1 K1 2_545 2_445 95.44(3) ?
O4 K1 H5B2 . . 129.0(6) ?
O4 K1 H5B2 2_545 . 104.0(6) ?
O6 K1 H5B2 . . 153.1(6) ?
O3 K1 H5B2 . . 65.0(6) ?
O2 K1 H5B2 1_455 . 66.1(6) ?
O6 K1 H5B2 2_445 . 69.7(6) ?
O5 K1 H5B2 . . 16.2(6) ?
C11 K1 H5B2 . . 108.6(6) ?
C1 K1 H5B2 1_455 . 50.2(6) ?
K1 K1 H5B2 2_545 . 126.1(6) ?
K1 K1 H5B2 2_445 . 110.4(6) ?
C1 O2 K1 . 1_655 109.55(9) ?
C5 O3 K1 . . 121.36(9) ?
H7B1 O7 H7B2 . . 107(3) ?
K1 O4 K1 . 2_545 95.38(4) ?
K1 O4 H4B2 . . 129.4(17) ?
K1 O4 H4B2 2_545 . 100.3(18) ?
K1 O4 H4B1 . . 107.9(17) ?
K1 O4 H4B1 2_545 . 118.1(17) ?
H4B2 O4 H4B1 . . 106(2) ?
O1 C1 O2 . . 125.72(13) ?
O1 C1 C2 . . 116.39(12) ?
O2 C1 C2 . . 117.88(12) ?
O1 C1 K1 . 1_655 89.12(9) ?
O2 C1 K1 . 1_655 50.76(8) ?
C2 C1 K1 . 1_655 134.37(9) ?
C4 C3 C2 . 2_654 121.53(12) ?
C4 C3 H3A . . 119.2 ?
C2 C3 H3A 2_654 . 119.2 ?
K1 O5 H5B2 . . 78(2) ?
K1 O5 H5B1 . . 110(2) ?
H5B2 O5 H5B1 . . 108(3) ?
C3 C4 C2 . . 119.96(12) ?
C3 C4 C5 . . 117.87(12) ?
C2 C4 C5 . . 122.01(12) ?
O3 C5 C6 . . 122.00(12) ?
O3 C5 C4 . . 120.55(12) ?
C6 C5 C4 . . 117.43(11) ?
C7 C6 C11 . . 120.01(13) ?
C7 C6 C5 . . 120.26(12) ?
C11 C6 C5 . . 119.55(13) ?
K1 O6 K1 . 2_445 96.43(5) ?
K1 O6 H6B1 . . 116(2) ?
K1 O6 H6B1 2_445 . 80(2) ?
K1 O6 H6B2 . . 123(2) ?
K1 O6 H6B2 2_445 . 132(2) ?
H6B1 O6 H6B2 . . 102(3) ?
C10 C11 C6 . . 119.74(15) ?
C10 C11 K1 . . 118.72(11) ?
C6 C11 K1 . . 93.61(9) ?
C10 C11 H11A . . 120.1 ?
C6 C11 H11A . . 120.1 ?
K1 C11 H11A . . 57.2 ?
C8 C7 C6 . . 119.91(14) ?
C8 C7 H7A . . 120.0 ?
C6 C7 H7A . . 120.0 ?
C11 C10 C9 . . 119.98(15) ?
C11 C10 H10A . . 120.0 ?
C9 C10 H10A . . 120.0 ?
C8 C9 C10 . . 120.58(14) ?
C8 C9 H9A . . 119.7 ?
C10 C9 H9A . . 119.7 ?
C9 C8 C7 . . 119.74(15) ?
C9 C8 H8A . . 120.1 ?
C7 C8 H8A . . 120.1 ?
C3 C2 C4 2_654 . 118.51(12) ?
C3 C2 C1 2_654 . 118.71(12) ?
C4 C2 C1 . . 122.75(12) ?

loop_
_geom_bond_atom_site_label_1
_geom_bond_atom_site_label_2
_geom_bond_site_symmetry_2
_geom_bond_distance
_geom_bond_publ_flag
K1 O4 . 2.7263(16) yes
K1 O4 2_545 2.7375(15) yes
K1 O6 . 2.8042(18) yes
K1 O3 . 2.8803(14) yes
K1 O2 1_455 2.8918(14) yes
K1 O6 2_445 2.9244(19) yes
K1 O5 . 3.143(2) yes
K1 C11 . 3.5129(19) ?
K1 C1 1_455 3.5186(17) ?
K1 K1 2_545 4.0406(13) ?
K1 K1 2_445 4.2724(15) ?
K1 H5B2 . 3.09(3) ?
O1 C1 . 1.2574(17) ?
O2 C1 . 1.2583(18) ?
O2 K1 1_655 2.8918(14) ?
O3 C5 . 1.2212(17) ?
O7 H7B1 . 0.86(3) ?
O7 H7B2 . 0.81(3) ?
O4 K1 2_545 2.7375(15) ?
O4 H4B2 . 0.86(3) ?
O4 H4B1 . 0.86(3) ?
C1 C2 . 1.5163(19) ?
C1 K1 1_655 3.5186(17) ?
C3 C4 . 1.3938(18) ?
C3 C2 2_654 1.3964(18) ?
C3 H3A . 0.9500 ?
O5 H5B2 . 0.88(3) ?
O5 H5B1 . 0.77(3) ?
C4 C2 . 1.4010(18) ?
C4 C5 . 1.5113(18) ?
C5 C6 . 1.4866(19) ?
C6 C7 . 1.400(2) ?
C6 C11 . 1.401(2) ?
O6 K1 2_445 2.9244(19) ?
O6 H6B1 . 0.84(3) ?
O6 H6B2 . 0.84(4) ?
C11 C10 . 1.387(2) ?
C11 H11A . 0.9500 ?
C7 C8 . 1.391(2) ?
C7 H7A . 0.9500 ?
C10 C9 . 1.395(3) ?
C10 H10A . 0.9500 ?
C9 C8 . 1.390(3) ?
C9 H9A . 0.9500 ?
C8 H8A . 0.9500 ?
C2 C3 2_654 1.3964(18) ?

loop_
_geom_hbond_atom_site_label_D
_geom_hbond_atom_site_label_H
_geom_hbond_atom_site_label_A
_geom_hbond_site_symmetry_A
_geom_hbond_distance_DH
_geom_hbond_distance_HA
_geom_hbond_distance_DA
_geom_hbond_angle_DHA
_geom_hbond_publ_flag
O7 H7B1 O5 2_555 0.86(4) 1.93(4) 2.772(2) 166(3) yes
O4 H4B2 O7 1_545 0.86(3) 1.98(4) 2.815(2) 163(2) yes
O4 H4B1 O2 . 0.86(3) 2.02(3) 2.810(2) 154(2) yes
O5 H5B2 O1 1_455 0.88(4) 1.89(4) 2.764(2) 174(4) yes
O5 H5B1 O7 . 0.77(3) 2.06(3) 2.800(2) 162(3) yes
O7 H7B2 O1 . 0.80(3) 1.98(3) 2.778(2) 174(3) yes
O6 H6B2 O5 1_545 0.84(4) 2.23(4) 3.067(3) 170(4) yes
